data_7064063
loop_
_publ_author_name
'Chao, Yu-Chieh'
'Hung, Yu-Hsuan'
'Su, Yu-Chia'
'Ko, Bao-Tsan'
'Cheng, Ban-Jing'
'Hu, Ching-Han'
'Ting, Chien-Ling'
'Liu, Guan-Lin'
'Dehury, Budheswar'
'Huang, Jui-Hsien'
'Datta, Amitabha'

_publ_section_title
;
 Synthesis, structure and DFT calculation of bi- and tridentate ketiminate
 ligand-assisted aluminum complexes: potential catalyst for styrene
 oxide--CO2 cycloaddition reaction
;
_journal_issue 44
_journal_name_full 'New Journal of Chemistry'
_journal_page_first 19269
_journal_page_last 19280
_journal_paper_doi 10.1039/D5NJ03282B
_journal_volume 49
_journal_year 2025
_chemical_formula_moiety 'C19 H29 Al N2 O'
_chemical_formula_sum 'C19 H29 Al N2 O'
_chemical_formula_weight 328.42
_space_group_crystal_system orthorhombic
_space_group_IT_number 19
_space_group_name_Hall 'P 2ac 2ab'
_space_group_name_H-M_alt 'P 21 21 21'
_atom_sites_solution_hydrogens geom
_audit_creation_date 2023-04-09
_audit_creation_method
;
Olex2 1.2-ac3
(compiled 2017.08.10 svn.r3458 for OlexSys, GUI svn.r5381)
;
_audit_update_record
;
2023-04-09 deposited with the CCDC.	2025-09-30 downloaded from the CCDC.
;
_cell_angle_alpha 90
_cell_angle_beta 90
_cell_angle_gamma 90
_cell_formula_units_Z 4
_cell_length_a 10.2195(7)
_cell_length_b 13.0429(9)
_cell_length_c 13.6207(9)
_cell_measurement_reflns_used 9069
_cell_measurement_temperature 150(2)
_cell_measurement_theta_max 28.4765
_cell_measurement_theta_min 2.162
_cell_volume 1815.5(2)
_computing_cell_refinement 'SAINT V7.68A (Bruker AXS, 2009)'
_computing_data_collection 'APEX2 (Bruker AXS, 2010)'
_computing_data_reduction 'SAINT V7.68A (Bruker AXS, 2009)'
_computing_molecular_graphics 'Olex2 (Dolomanov et al., 2009)'
_computing_publication_material 'Olex2 (Dolomanov et al., 2009)'
_computing_structure_refinement 'ShelXL (Sheldrick, 2015)'
_computing_structure_solution 'SHELXL-2014/7 (Sheldrick, 2014)'
_diffrn_ambient_temperature 150.15
_diffrn_detector_area_resol_mean 8.3333
_diffrn_measured_fraction_theta_full 1.000
_diffrn_measured_fraction_theta_max 0.998
_diffrn_measurement_device_type 'Bruker APEX-II CCD'
_diffrn_measurement_method '\f and \w scans'
_diffrn_radiation_type MoK\a
_diffrn_radiation_wavelength 0.71073
_diffrn_reflns_av_R_equivalents 0.0317
_diffrn_reflns_av_unetI/netI 0.0261
_diffrn_reflns_Laue_measured_fraction_full 1.000
_diffrn_reflns_Laue_measured_fraction_max 0.998
_diffrn_reflns_limit_h_max 13
_diffrn_reflns_limit_h_min -10
_diffrn_reflns_limit_k_max 17
_diffrn_reflns_limit_k_min -17
_diffrn_reflns_limit_l_max 17
_diffrn_reflns_limit_l_min -16
_diffrn_reflns_number 23632
_diffrn_reflns_point_group_measured_fraction_full 1.000
_diffrn_reflns_point_group_measured_fraction_max 0.999
_diffrn_reflns_theta_full 25.242
_diffrn_reflns_theta_max 28.280
_diffrn_reflns_theta_min 2.162
_exptl_absorpt_coefficient_mu 0.118
_exptl_absorpt_correction_T_max 0.9190
_exptl_absorpt_correction_T_min 0.8819
_exptl_absorpt_correction_type multi-scan
_exptl_absorpt_process_details 'SADABS V2008/1 (Bruker AXS, 2008)'
_exptl_crystal_colour colourless
_exptl_crystal_colour_primary colourless
_exptl_crystal_density_diffrn 1.202
_exptl_crystal_description columnar
_exptl_crystal_F_000 712
_exptl_crystal_size_max 0.18
_exptl_crystal_size_mid 0.14
_exptl_crystal_size_min 0.12
_refine_diff_density_max 0.230
_refine_diff_density_min -0.169
_refine_diff_density_rms 0.035
_refine_ls_abs_structure_details
;
 Flack x determined using 1671 quotients [(I+)-(I-)]/[(I+)+(I-)]
 (Parsons, Flack and Wagner, Acta Cryst. B69 (2013) 249-259).
;
_refine_ls_abs_structure_Flack -0.02(4)
_refine_ls_extinction_method none
_refine_ls_goodness_of_fit_ref 1.052
_refine_ls_hydrogen_treatment constr
_refine_ls_matrix_type full
_refine_ls_number_parameters 211
_refine_ls_number_reflns 4512
_refine_ls_number_restraints 0
_refine_ls_restrained_S_all 1.052
_refine_ls_R_factor_all 0.0365
_refine_ls_R_factor_gt 0.0309
_refine_ls_shift/su_max 0.000
_refine_ls_shift/su_mean 0.000
_refine_ls_structure_factor_coef Fsqd
_refine_ls_weighting_details 'w=1/[\s^2^(Fo^2^)+(0.0390P)^2^+0.2520P] where P=(Fo^2^+2Fc^2^)/3'
_refine_ls_weighting_scheme calc
_refine_ls_wR_factor_gt 0.0744
_refine_ls_wR_factor_ref 0.0779
_reflns_Friedel_coverage 0.765
_reflns_Friedel_fraction_full 1.000
_reflns_Friedel_fraction_max 0.999
_reflns_number_gt 4124
_reflns_number_total 4512
_reflns_threshold_expression 'I > 2\s(I)'
_cod_data_source_file d5nj03282b2.cif
_cod_data_source_block ys30_1
_cod_depositor_comments 'Adding full bibliography for 7064063--7064068.cif.'
_cod_database_code 7064063
_shelx_shelxl_version_number 2018/3
_shelx_space_group_comment
;
The symmetry employed for this shelxl refinement is uniquely defined
by the following loop, which should always be used as a source of
symmetry information in preference to the above space-group names.
They are only intended as comments.
;
_olex2_refinement_description
;
1. Fixed Uiso
 At 1.2 times of:
  All C(H) groups, All C(H,H) groups
 At 1.5 times of:
  All C(H,H,H) groups
2.a Secondary CH2 refined with riding coordinates:
 C15(H15A,H15B), C16(H16A,H16B), C17(H17A,H17B), C11(H11A,H11B), C12(H12A,
 H12B), C13(H13A,H13B), C14(H14A,H14B)
2.b Aromatic/amide H refined with riding coordinates:
 C6(H6), C7(H7), C8(H8), C3(H3), C10(H10), C9(H9)
2.c Idealised Me refined as rotating group:
 C1(H1A,H1B,H1C), C19(H19A,H19B,H19C), C18(H18A,H18B,H18C)
;
_olex2_submission_special_instructions 'No special instructions were received'

loop_
_space_group_symop_operation_xyz
'x, y, z'
'x+1/2, -y+1/2, -z'
'-x, y+1/2, -z+1/2'
'-x+1/2, -y, z+1/2'

loop_
_atom_site_label
_atom_site_type_symbol
_atom_site_fract_x
_atom_site_fract_y
_atom_site_fract_z
_atom_site_U_iso_or_equiv
_atom_site_adp_type
_atom_site_occupancy
_atom_site_site_symmetry_order
_atom_site_calc_flag
_atom_site_refinement_flags_posn
_atom_site_refinement_flags_adp
_atom_site_refinement_flags_occupancy
_atom_site_disorder_assembly
_atom_site_disorder_group
Al1 Al 0.77430(5) 0.66917(4) 0.13846(4) 0.02100(13) Uani 1 1 d . . . . .
O1 O 0.75667(13) 0.69263(10) 0.27605(9) 0.0259(3) Uani 1 1 d . . . . .
N2 N 0.74451(15) 0.62221(11) -0.02047(10) 0.0213(3) Uani 1 1 d . . . . .
N1 N 0.61017(15) 0.58959(11) 0.14260(11) 0.0219(3) Uani 1 1 d . . . . .
C15 C 0.7368(2) 0.65817(16) -0.23612(14) 0.0313(4) Uani 1 1 d . . . . .
H15A H 0.763278 0.730811 -0.243231 0.038 Uiso 1 1 calc R . . . .
H15B H 0.720075 0.630175 -0.302496 0.038 Uiso 1 1 calc R . . . .
C16 C 0.8465(2) 0.59805(16) -0.18753(14) 0.0301(4) Uani 1 1 d . . . . .
H16A H 0.929040 0.610114 -0.223830 0.036 Uiso 1 1 calc R . . . .
H16B H 0.826395 0.523906 -0.191157 0.036 Uiso 1 1 calc R . . . .
C17 C 0.86540(19) 0.62858(15) -0.08031(14) 0.0270(4) Uani 1 1 d . . . . .
H17A H 0.932630 0.583474 -0.050774 0.032 Uiso 1 1 calc R . . . .
H17B H 0.898888 0.699757 -0.077791 0.032 Uiso 1 1 calc R . . . .
C4 C 0.64762(19) 0.70634(13) 0.32210(13) 0.0220(4) Uani 1 1 d . . . . .
C5 C 0.65418(19) 0.76560(13) 0.41590(14) 0.0233(4) Uani 1 1 d . . . . .
C6 C 0.75003(19) 0.84057(14) 0.42765(14) 0.0281(4) Uani 1 1 d . . . . .
H6 H 0.815222 0.849574 0.378688 0.034 Uiso 1 1 calc R . . . .
C7 C 0.7504(2) 0.90233(15) 0.51106(16) 0.0336(5) Uani 1 1 d . . . . .
H7 H 0.815524 0.953727 0.518593 0.040 Uiso 1 1 calc R . . . .
C8 C 0.6563(2) 0.88906(16) 0.58301(15) 0.0344(5) Uani 1 1 d . . . . .
H8 H 0.656029 0.932168 0.639226 0.041 Uiso 1 1 calc R . . . .
C2 C 0.51404(18) 0.60715(14) 0.20436(13) 0.0224(4) Uani 1 1 d . . . . .
C3 C 0.52902(18) 0.67063(15) 0.28852(13) 0.0242(4) Uani 1 1 d . . . . .
H3 H 0.452483 0.689540 0.323726 0.029 Uiso 1 1 calc R . . . .
C10 C 0.5618(2) 0.75195(16) 0.49026(15) 0.0290(4) Uani 1 1 d . . . . .
H10 H 0.497357 0.699893 0.483860 0.035 Uiso 1 1 calc R . . . .
C9 C 0.5629(2) 0.81331(17) 0.57324(15) 0.0334(5) Uani 1 1 d . . . . .
H9 H 0.499481 0.803296 0.623324 0.040 Uiso 1 1 calc R . . . .
C1 C 0.38229(19) 0.55738(16) 0.19078(15) 0.0299(4) Uani 1 1 d . . . . .
H1A H 0.345698 0.577653 0.127175 0.045 Uiso 1 1 calc GR . . . .
H1B H 0.323320 0.579417 0.243449 0.045 Uiso 1 1 calc GR . . . .
H1C H 0.392121 0.482667 0.192887 0.045 Uiso 1 1 calc GR . . . .
C11 C 0.5869(2) 0.51393(15) 0.06379(14) 0.0272(4) Uani 1 1 d . . . . .
H11A H 0.506123 0.531706 0.027498 0.033 Uiso 1 1 calc R . . . .
H11B H 0.575736 0.444749 0.092492 0.033 Uiso 1 1 calc R . . . .
C12 C 0.7031(2) 0.51448(14) -0.00558(14) 0.0261(4) Uani 1 1 d . . . . .
H12A H 0.775927 0.474132 0.022778 0.031 Uiso 1 1 calc R . . . .
H12B H 0.678298 0.483310 -0.069186 0.031 Uiso 1 1 calc R . . . .
C19 C 0.94094(19) 0.59143(14) 0.15194(15) 0.0273(4) Uani 1 1 d . . . . .
H19A H 0.976082 0.601048 0.218245 0.041 Uiso 1 1 calc GR . . . .
H19B H 1.004355 0.616585 0.103645 0.041 Uiso 1 1 calc GR . . . .
H19C H 0.924418 0.518374 0.140562 0.041 Uiso 1 1 calc GR . . . .
C18 C 0.7645(2) 0.81789(14) 0.10599(14) 0.0266(4) Uani 1 1 d . . . . .
H18A H 0.672740 0.837894 0.097585 0.040 Uiso 1 1 calc GR . . . .
H18B H 0.812490 0.831026 0.044983 0.040 Uiso 1 1 calc GR . . . .
H18C H 0.803422 0.857909 0.159419 0.040 Uiso 1 1 calc GR . . . .
C13 C 0.64144(19) 0.68434(15) -0.06991(13) 0.0248(4) Uani 1 1 d . . . . .
H13A H 0.669087 0.757089 -0.070091 0.030 Uiso 1 1 calc R . . . .
H13B H 0.559734 0.679531 -0.031139 0.030 Uiso 1 1 calc R . . . .
C14 C 0.61261(19) 0.65170(15) -0.17507(14) 0.0282(4) Uani 1 1 d . . . . .
H14A H 0.578959 0.580528 -0.175699 0.034 Uiso 1 1 calc R . . . .
H14B H 0.544750 0.696963 -0.203559 0.034 Uiso 1 1 calc R . . . .

loop_
_atom_site_aniso_label
_atom_site_aniso_U_11
_atom_site_aniso_U_22
_atom_site_aniso_U_33
_atom_site_aniso_U_23
_atom_site_aniso_U_13
_atom_site_aniso_U_12
Al1 0.0211(3) 0.0203(2) 0.0216(3) -0.0009(2) -0.0002(2) -0.0020(2)
O1 0.0235(7) 0.0319(7) 0.0222(6) -0.0041(5) -0.0011(5) -0.0031(5)
N2 0.0217(8) 0.0206(7) 0.0215(7) 0.0000(5) 0.0018(6) 0.0010(6)
N1 0.0261(8) 0.0214(7) 0.0184(7) -0.0012(6) -0.0009(6) -0.0040(6)
C15 0.0361(11) 0.0351(10) 0.0227(9) -0.0016(8) 0.0021(8) -0.0002(9)
C16 0.0303(11) 0.0334(10) 0.0265(10) -0.0047(8) 0.0076(8) 0.0027(8)
C17 0.0212(9) 0.0312(9) 0.0284(10) -0.0020(8) 0.0046(8) 0.0016(7)
C4 0.0257(9) 0.0195(8) 0.0209(8) 0.0020(7) -0.0009(7) 0.0010(7)
C5 0.0272(10) 0.0207(8) 0.0221(9) -0.0005(7) -0.0063(8) 0.0035(7)
C6 0.0262(10) 0.0272(9) 0.0309(10) -0.0032(7) -0.0061(8) 0.0032(7)
C7 0.0320(11) 0.0278(9) 0.0409(11) -0.0078(8) -0.0151(9) 0.0026(8)
C8 0.0428(12) 0.0332(10) 0.0271(10) -0.0108(8) -0.0135(9) 0.0137(9)
C2 0.0241(9) 0.0217(8) 0.0215(9) 0.0022(7) -0.0028(7) -0.0017(7)
C3 0.0246(9) 0.0257(9) 0.0223(9) -0.0023(8) -0.0001(7) 0.0017(7)
C10 0.0335(11) 0.0292(9) 0.0243(10) -0.0008(8) -0.0013(8) -0.0006(8)
C9 0.0387(11) 0.0392(11) 0.0223(10) -0.0012(8) -0.0032(9) 0.0085(9)
C1 0.0253(10) 0.0363(10) 0.0281(10) -0.0052(8) 0.0005(8) -0.0064(8)
C11 0.0344(11) 0.0248(9) 0.0224(9) -0.0036(7) 0.0008(8) -0.0080(8)
C12 0.0336(11) 0.0203(8) 0.0243(9) -0.0035(7) -0.0004(8) -0.0006(7)
C19 0.0288(10) 0.0261(9) 0.0270(10) 0.0014(8) -0.0024(8) 0.0010(7)
C18 0.0264(9) 0.0230(8) 0.0305(9) -0.0018(7) -0.0017(8) -0.0013(7)
C13 0.0247(9) 0.0266(9) 0.0231(9) -0.0013(7) 0.0001(7) 0.0037(7)
C14 0.0293(10) 0.0314(10) 0.0238(9) -0.0021(8) -0.0024(8) 0.0015(8)

loop_
_atom_type_symbol
_atom_type_description
_atom_type_scat_dispersion_real
_atom_type_scat_dispersion_imag
_atom_type_scat_source
C C 0.0033 0.0016 'International Tables Vol C Tables 4.2.6.8 and 6.1.1.4'
H H 0.0000 0.0000 'International Tables Vol C Tables 4.2.6.8 and 6.1.1.4'
N N 0.0061 0.0033 'International Tables Vol C Tables 4.2.6.8 and 6.1.1.4'
O O 0.0106 0.0060 'International Tables Vol C Tables 4.2.6.8 and 6.1.1.4'
Al Al 0.0645 0.0514 'International Tables Vol C Tables 4.2.6.8 and 6.1.1.4'

loop_
_geom_angle_atom_site_label_1
_geom_angle_atom_site_label_2
_geom_angle_atom_site_label_3
_geom_angle
_geom_angle_site_symmetry_1
_geom_angle_site_symmetry_3
_geom_angle_publ_flag
O1 Al1 N2 165.35(6) . . ?
O1 Al1 N1 88.63(6) . . ?
O1 Al1 C19 94.12(7) . . ?
O1 Al1 C18 93.28(7) . . ?
N1 Al1 N2 76.78(6) . . ?
N1 Al1 C19 117.17(7) . . ?
N1 Al1 C18 118.41(8) . . ?
C19 Al1 N2 93.74(7) . . ?
C19 Al1 C18 124.03(8) . . ?
C18 Al1 N2 92.54(7) . . ?
C4 O1 Al1 125.52(12) . . ?
C17 N2 Al1 113.42(11) . . ?
C17 N2 C13 108.07(14) . . ?
C12 N2 Al1 99.42(11) . . ?
C12 N2 C17 111.50(14) . . ?
C12 N2 C13 112.08(14) . . ?
C13 N2 Al1 112.28(11) . . ?
C2 N1 Al1 124.21(12) . . ?
C2 N1 C11 117.49(15) . . ?
C11 N1 Al1 117.86(12) . . ?
H15A C15 H15B 108.1 . . ?
C16 C15 H15A 109.6 . . ?
C16 C15 H15B 109.6 . . ?
C14 C15 H15A 109.6 . . ?
C14 C15 H15B 109.6 . . ?
C14 C15 C16 110.44(16) . . ?
C15 C16 H16A 109.2 . . ?
C15 C16 H16B 109.2 . . ?
C15 C16 C17 112.04(16) . . ?
H16A C16 H16B 107.9 . . ?
C17 C16 H16A 109.2 . . ?
C17 C16 H16B 109.2 . . ?
N2 C17 C16 113.97(16) . . ?
N2 C17 H17A 108.8 . . ?
N2 C17 H17B 108.8 . . ?
C16 C17 H17A 108.8 . . ?
C16 C17 H17B 108.8 . . ?
H17A C17 H17B 107.7 . . ?
O1 C4 C5 116.62(16) . . ?
O1 C4 C3 123.48(16) . . ?
C3 C4 C5 119.90(17) . . ?
C6 C5 C4 119.52(17) . . ?
C6 C5 C10 118.78(17) . . ?
C10 C5 C4 121.60(17) . . ?
C5 C6 H6 119.9 . . ?
C7 C6 C5 120.12(19) . . ?
C7 C6 H6 119.9 . . ?
C6 C7 H7 119.9 . . ?
C8 C7 C6 120.22(19) . . ?
C8 C7 H7 119.9 . . ?
C7 C8 H8 119.9 . . ?
C9 C8 C7 120.13(18) . . ?
C9 C8 H8 119.9 . . ?
N1 C2 C3 122.50(17) . . ?
N1 C2 C1 120.98(16) . . ?
C3 C2 C1 116.49(17) . . ?
C4 C3 C2 124.02(17) . . ?
C4 C3 H3 118.0 . . ?
C2 C3 H3 118.0 . . ?
C5 C10 H10 119.6 . . ?
C9 C10 C5 120.87(19) . . ?
C9 C10 H10 119.6 . . ?
C8 C9 C10 119.9(2) . . ?
C8 C9 H9 120.1 . . ?
C10 C9 H9 120.1 . . ?
C2 C1 H1A 109.5 . . ?
C2 C1 H1B 109.5 . . ?
C2 C1 H1C 109.5 . . ?
H1A C1 H1B 109.5 . . ?
H1A C1 H1C 109.5 . . ?
H1B C1 H1C 109.5 . . ?
N1 C11 H11A 109.9 . . ?
N1 C11 H11B 109.9 . . ?
N1 C11 C12 108.88(15) . . ?
H11A C11 H11B 108.3 . . ?
C12 C11 H11A 109.9 . . ?
C12 C11 H11B 109.9 . . ?
N2 C12 C11 108.25(14) . . ?
N2 C12 H12A 110.0 . . ?
N2 C12 H12B 110.0 . . ?
C11 C12 H12A 110.0 . . ?
C11 C12 H12B 110.0 . . ?
H12A C12 H12B 108.4 . . ?
Al1 C19 H19A 109.5 . . ?
Al1 C19 H19B 109.5 . . ?
Al1 C19 H19C 109.5 . . ?
H19A C19 H19B 109.5 . . ?
H19A C19 H19C 109.5 . . ?
H19B C19 H19C 109.5 . . ?
Al1 C18 H18A 109.5 . . ?
Al1 C18 H18B 109.5 . . ?
Al1 C18 H18C 109.5 . . ?
H18A C18 H18B 109.5 . . ?
H18A C18 H18C 109.5 . . ?
H18B C18 H18C 109.5 . . ?
N2 C13 H13A 108.7 . . ?
N2 C13 H13B 108.7 . . ?
N2 C13 C14 114.19(15) . . ?
H13A C13 H13B 107.6 . . ?
C14 C13 H13A 108.7 . . ?
C14 C13 H13B 108.7 . . ?
C15 C14 C13 109.72(16) . . ?
C15 C14 H14A 109.7 . . ?
C15 C14 H14B 109.7 . . ?
C13 C14 H14A 109.7 . . ?
C13 C14 H14B 109.7 . . ?
H14A C14 H14B 108.2 . . ?

loop_
_geom_bond_atom_site_label_1
_geom_bond_atom_site_label_2
_geom_bond_distance
_geom_bond_site_symmetry_2
_geom_bond_publ_flag
Al1 O1 1.9075(13) . ?
Al1 N2 2.2702(15) . ?
Al1 N1 1.9733(16) . ?
Al1 C19 1.990(2) . ?
Al1 C18 1.9920(19) . ?
O1 C4 1.291(2) . ?
N2 C17 1.482(2) . ?
N2 C12 1.481(2) . ?
N2 C13 1.490(2) . ?
N1 C2 1.314(2) . ?
N1 C11 1.477(2) . ?
C15 H15A 0.9900 . ?
C15 H15B 0.9900 . ?
C15 C16 1.520(3) . ?
C15 C14 1.520(3) . ?
C16 H16A 0.9900 . ?
C16 H16B 0.9900 . ?
C16 C17 1.526(3) . ?
C17 H17A 0.9900 . ?
C17 H17B 0.9900 . ?
C4 C5 1.495(2) . ?
C4 C3 1.377(3) . ?
C5 C6 1.393(3) . ?
C5 C10 1.396(3) . ?
C6 H6 0.9500 . ?
C6 C7 1.393(3) . ?
C7 H7 0.9500 . ?
C7 C8 1.384(3) . ?
C8 H8 0.9500 . ?
C8 C9 1.380(3) . ?
C2 C3 1.422(3) . ?
C2 C1 1.506(3) . ?
C3 H3 0.9500 . ?
C10 H10 0.9500 . ?
C10 C9 1.385(3) . ?
C9 H9 0.9500 . ?
C1 H1A 0.9800 . ?
C1 H1B 0.9800 . ?
C1 H1C 0.9800 . ?
C11 H11A 0.9900 . ?
C11 H11B 0.9900 . ?
C11 C12 1.517(3) . ?
C12 H12A 0.9900 . ?
C12 H12B 0.9900 . ?
C19 H19A 0.9800 . ?
C19 H19B 0.9800 . ?
C19 H19C 0.9800 . ?
C18 H18A 0.9800 . ?
C18 H18B 0.9800 . ?
C18 H18C 0.9800 . ?
C13 H13A 0.9900 . ?
C13 H13B 0.9900 . ?
C13 C14 1.523(3) . ?
C14 H14A 0.9900 . ?
C14 H14B 0.9900 . ?

loop_
_geom_torsion_atom_site_label_1
_geom_torsion_atom_site_label_2
_geom_torsion_atom_site_label_3
_geom_torsion_atom_site_label_4
_geom_torsion
_geom_torsion_site_symmetry_1
_geom_torsion_site_symmetry_2
_geom_torsion_site_symmetry_3
_geom_torsion_site_symmetry_4
_geom_torsion_publ_flag
Al1 O1 C4 C5 -154.77(12) . . . . ?
Al1 O1 C4 C3 24.4(2) . . . . ?
Al1 N2 C17 C16 -179.53(12) . . . . ?
Al1 N2 C12 C11 54.89(15) . . . . ?
Al1 N2 C13 C14 -176.78(12) . . . . ?
Al1 N1 C2 C3 -14.0(2) . . . . ?
Al1 N1 C2 C1 168.06(14) . . . . ?
Al1 N1 C11 C12 0.7(2) . . . . ?
O1 C4 C5 C6 29.9(2) . . . . ?
O1 C4 C5 C10 -153.87(17) . . . . ?
O1 C4 C3 C2 5.8(3) . . . . ?
N2 C13 C14 C15 -58.3(2) . . . . ?
N1 C2 C3 C4 -10.6(3) . . . . ?
N1 C11 C12 N2 -40.7(2) . . . . ?
C15 C16 C17 N2 53.9(2) . . . . ?
C16 C15 C14 C13 53.4(2) . . . . ?
C17 N2 C12 C11 174.78(15) . . . . ?
C17 N2 C13 C14 57.39(19) . . . . ?
C4 C5 C6 C7 174.51(17) . . . . ?
C4 C5 C10 C9 -174.65(18) . . . . ?
C5 C4 C3 C2 -175.05(17) . . . . ?
C5 C6 C7 C8 0.5(3) . . . . ?
C5 C10 C9 C8 0.0(3) . . . . ?
C6 C5 C10 C9 1.6(3) . . . . ?
C6 C7 C8 C9 1.1(3) . . . . ?
C7 C8 C9 C10 -1.4(3) . . . . ?
C2 N1 C11 C12 173.43(16) . . . . ?
C3 C4 C5 C6 -149.35(18) . . . . ?
C3 C4 C5 C10 26.9(3) . . . . ?
C10 C5 C6 C7 -1.8(3) . . . . ?
C1 C2 C3 C4 167.46(18) . . . . ?
C11 N1 C2 C3 173.75(17) . . . . ?
C11 N1 C2 C1 -4.2(3) . . . . ?
C12 N2 C17 C16 69.2(2) . . . . ?
C12 N2 C13 C14 -65.9(2) . . . . ?
C13 N2 C17 C16 -54.4(2) . . . . ?
C13 N2 C12 C11 -63.92(19) . . . . ?
C14 C15 C16 C17 -52.0(2) . . . . ?
